data_4101191
_journal_name_full 'Journal of the American Chemical Society'
_journal_paper_doi 10.1021/ja057347s
_journal_year 2006
_chemical_formula_sum 'C18 H39 O15 Rh S2'
_chemical_formula_weight 662.52
_space_group_IT_number 14
_symmetry_cell_setting monoclinic
_symmetry_space_group_name_Hall '-P 2ybc'
_symmetry_space_group_name_H-M 'P 1 21/c 1'
_cell_angle_alpha 90.00
_cell_angle_beta 98.4680(10)
_cell_angle_gamma 90.00
_cell_formula_units_Z 4
_cell_length_a 17.7336(7)
_cell_length_b 9.2878(4)
_cell_length_c 17.2333(7)
_cell_measurement_temperature 90(2)
_cell_volume 2807.5(2)
_diffrn_ambient_temperature 90(2)
_exptl_crystal_density_diffrn 1.567
_cod_depositor_comments
;
The following automatic conversions were performed:
'_symmetry_cell_setting' value 'Monoclinic' changed to 'monoclinic'
according to '/home/saulius/struct/CIF-dictionaries/cif_core.dic'
dictionary named 'cif_core.dic' version 2.4.1 from 2010-06-29.

Automatic conversion script
Id: cif_fix_enum 1527 2010-12-29 10:47:43Z saulius 
;
_cod_original_sg_symbol_H-M 'P 21/c'
_cod_database_code 4101191

loop_
_symmetry_equiv_pos_as_xyz
'x, y, z'
'-x, y+1/2, -z+1/2'
'-x, -y, -z'
'x, -y-1/2, z-1/2'

loop_
_atom_site_label
_atom_site_type_symbol
_atom_site_fract_x
_atom_site_fract_y
_atom_site_fract_z
_atom_site_U_iso_or_equiv
_atom_site_adp_type
_atom_site_occupancy
_atom_site_symmetry_multiplicity
_atom_site_calc_flag
_atom_site_refinement_flags
_atom_site_disorder_assembly
_atom_site_disorder_group
Rh1 Rh 0.015255(4) 0.536673(8) 0.586356(4) 0.00911(3) Uani 1 1 d . . .
O1 O 0.00321(5) 0.36109(8) 0.51751(4) 0.01115(14) Uani 1 1 d . . .
H1A H -0.0358(11) 0.322(2) 0.5213(11) 0.027(5) Uiso 1 1 d . . .
O2 O 0.12952(5) 0.53003(9) 0.58705(5) 0.01274(15) Uani 1 1 d . . .
H2A H 0.1411(11) 0.592(2) 0.5593(11) 0.029(5) Uiso 1 1 d . . .
H2B H 0.1434(11) 0.454(2) 0.5716(11) 0.028(5) Uiso 1 1 d . . .
O3 O 0.02944(5) 0.72182(9) 0.65053(5) 0.01366(15) Uani 1 1 d . . .
H3A H 0.0207(12) 0.794(2) 0.6247(12) 0.038(5) Uiso 1 1 d . . .
H3B H 0.0717(12) 0.728(2) 0.6715(11) 0.029(5) Uiso 1 1 d . . .
O4 O 0.02413(5) 0.41831(9) 0.68717(5) 0.01402(15) Uani 1 1 d . . .
H4A H 0.0466(11) 0.457(2) 0.7263(12) 0.031(5) Uiso 1 1 d . . .
H4B H 0.0456(11) 0.344(2) 0.6819(12) 0.035(5) Uiso 1 1 d . . .
O5 O -0.09851(5) 0.54730(9) 0.58724(5) 0.01272(14) Uani 1 1 d . . .
H5A H -0.1123(12) 0.522(2) 0.6242(12) 0.033(5) Uiso 1 1 d . . .
H5B H -0.1138(10) 0.635(2) 0.5801(11) 0.028(5) Uiso 1 1 d . . .
S11 S 0.204351(15) 0.84959(3) 0.783067(16) 0.01333(5) Uani 1 1 d . . .
O11 O 0.17386(5) 0.78074(11) 0.70970(5) 0.02128(18) Uani 1 1 d . . .
O12 O 0.19748(5) 0.75802(9) 0.85084(5) 0.01898(17) Uani 1 1 d . . .
O13 O 0.17032(5) 0.99239(10) 0.79140(5) 0.01637(16) Uani 1 1 d . . .
C11 C 0.30365(6) 0.88097(12) 0.78405(7) 0.01351(19) Uani 1 1 d . . .
C12 C 0.34313(7) 0.94992(12) 0.85112(7) 0.0160(2) Uani 1 1 d . . .
C13 C 0.41953(7) 0.98583(13) 0.85135(8) 0.0189(2) Uani 1 1 d . . .
H13 H 0.4452(10) 1.0329(18) 0.8940(10) 0.021(4) Uiso 1 1 d . . .
C14 C 0.45779(7) 0.95373(13) 0.78841(8) 0.0192(2) Uani 1 1 d . . .
C15 C 0.41799(7) 0.88141(14) 0.72487(7) 0.0188(2) Uani 1 1 d . . .
H15 H 0.4430(10) 0.8600(19) 0.6813(10) 0.025(4) Uiso 1 1 d . . .
C16 C 0.34118(6) 0.84304(12) 0.72045(7) 0.0154(2) Uani 1 1 d . . .
C17 C 0.30828(7) 0.98371(15) 0.92397(8) 0.0216(2) Uani 1 1 d . . .
H17A H 0.3435(11) 1.0348(19) 0.9592(11) 0.027(5) Uiso 1 1 d . . .
H17B H 0.2643(11) 1.045(2) 0.9119(11) 0.030(5) Uiso 1 1 d . . .
H17C H 0.2943(10) 0.892(2) 0.9488(10) 0.026(4) Uiso 1 1 d . . .
C18 C 0.53959(8) 0.99758(17) 0.78905(10) 0.0272(3) Uani 1 1 d . . .
H18A H 0.5429(14) 1.087(3) 0.7653(15) 0.064(7) Uiso 1 1 d . . .
H18B H 0.5645(13) 1.009(2) 0.8379(14) 0.046(6) Uiso 1 1 d . . .
H18C H 0.5681(13) 0.924(3) 0.7617(13) 0.048(6) Uiso 1 1 d . . .
C19 C 0.30559(7) 0.76557(16) 0.64694(7) 0.0212(2) Uani 1 1 d . . .
H19A H 0.3445(11) 0.745(2) 0.6159(11) 0.029(5) Uiso 1 1 d . . .
H19B H 0.2819(10) 0.673(2) 0.6588(11) 0.029(5) Uiso 1 1 d . . .
H19C H 0.2675(11) 0.823(2) 0.6178(11) 0.033(5) Uiso 1 1 d . . .
S21 S 0.204747(16) 0.16264(3) 0.507280(17) 0.01515(5) Uani 1 1 d . . .
O21 O 0.16659(5) 0.19625(10) 0.42815(6) 0.02212(18) Uani 1 1 d . . .
O22 O 0.18975(5) 0.27557(9) 0.56259(5) 0.01787(16) Uani 1 1 d . . .
O23 O 0.18573(5) 0.02115(10) 0.53454(6) 0.02376(19) Uani 1 1 d . . .
C21 C 0.30516(7) 0.16492(12) 0.50638(7) 0.0152(2) Uani 1 1 d . . .
C22 C 0.35317(7) 0.18513(12) 0.57853(7) 0.0158(2) Uani 1 1 d . . .
C23 C 0.43156(7) 0.19404(13) 0.57785(7) 0.0187(2) Uani 1 1 d . . .
H23 H 0.4638(10) 0.2086(19) 0.6268(10) 0.024(4) Uiso 1 1 d . . .
C24 C 0.46357(7) 0.18428(13) 0.50904(8) 0.0203(2) Uani 1 1 d . . .
C25 C 0.41485(8) 0.15837(15) 0.43970(8) 0.0224(2) Uani 1 1 d . . .
H25 H 0.4362(11) 0.147(2) 0.3915(11) 0.030(5) Uiso 1 1 d . . .
C26 C 0.33610(7) 0.14594(14) 0.43613(7) 0.0202(2) Uani 1 1 d . . .
C27 C 0.32508(7) 0.19763(15) 0.65704(7) 0.0197(2) Uani 1 1 d . . .
H27A H 0.3041(10) 0.294(2) 0.6644(10) 0.025(4) Uiso 1 1 d . . .
H27B H 0.3677(10) 0.1834(19) 0.6998(10) 0.023(4) Uiso 1 1 d . . .
H27C H 0.2868(10) 0.130(2) 0.6634(10) 0.026(4) Uiso 1 1 d . . .
C28 C 0.54819(8) 0.20080(16) 0.50923(10) 0.0266(3) Uani 1 1 d . . .
H28A H 0.5681(11) 0.127(2) 0.4780(12) 0.037(5) Uiso 1 1 d . . .
H28B H 0.5759(12) 0.194(2) 0.5603(12) 0.039(5) Uiso 1 1 d . . .
H28C H 0.5582(11) 0.295(2) 0.4885(11) 0.036(5) Uiso 1 1 d . . .
C29 C 0.29040(10) 0.1118(2) 0.35704(9) 0.0357(4) Uani 1 1 d . . .
H29A H 0.3242(12) 0.091(2) 0.3195(13) 0.045(6) Uiso 1 1 d . . .
H29B H 0.2598(13) 0.193(3) 0.3348(14) 0.053(7) Uiso 1 1 d . . .
H29C H 0.2576(14) 0.033(3) 0.3597(14) 0.055(7) Uiso 1 1 d . . .
O31 O 0.10147(6) 0.32623(10) 0.17125(6) 0.02282(19) Uani 1 1 d . . .
H31 H 0.1222(11) 0.376(2) 0.2070(12) 0.035(5) Uiso 1 1 d . . .
H32 H 0.1346(12) 0.306(2) 0.1455(12) 0.036(5) Uiso 1 1 d . . .
O41 O 0.00766(7) 0.97552(12) 0.58050(7) 0.0250(2) Uani 1 1 d . . .
H41 H 0.0404(15) 1.026(3) 0.6033(15) 0.053(7) Uiso 1 1 d . . .
H42 H -0.002(3) 0.981(5) 0.545(2) 0.136(18) Uiso 1 1 d . . .
O51 O 0.14095(5) 0.75140(10) 0.99021(5) 0.01725(16) Uani 1 1 d . . .
H51 H 0.1554(12) 0.766(2) 0.9513(13) 0.036(5) Uiso 1 1 d . . .
H52 H 0.1518(11) 0.675(2) 1.0048(12) 0.031(5) Uiso 1 1 d . . .
O61 O 0.09584(9) 0.52747(16) 0.81747(8) 0.0438(4) Uani 1 1 d . . .
H61 H 0.1229(14) 0.588(3) 0.8209(13) 0.046(6) Uiso 1 1 d . . .
H62 H 0.076(2) 0.510(5) 0.846(2) 0.128(16) Uiso 1 1 d . . .

loop_
_atom_site_aniso_label
_atom_site_aniso_U_11
_atom_site_aniso_U_22
_atom_site_aniso_U_33
_atom_site_aniso_U_23
_atom_site_aniso_U_13
_atom_site_aniso_U_12
Rh1 0.01029(4) 0.00912(4) 0.00810(4) 0.00013(2) 0.00199(3) 0.00060(3)
O1 0.0137(3) 0.0101(3) 0.0098(3) 0.0003(3) 0.0022(3) -0.0006(3)
O2 0.0124(4) 0.0119(4) 0.0142(4) -0.0005(3) 0.0030(3) 0.0004(3)
O3 0.0156(4) 0.0118(4) 0.0131(3) -0.0019(3) 0.0007(3) 0.0008(3)
O4 0.0184(4) 0.0135(4) 0.0103(3) 0.0016(3) 0.0023(3) 0.0016(3)
O5 0.0123(3) 0.0137(4) 0.0129(4) 0.0012(3) 0.0042(3) 0.0005(3)
S11 0.01160(11) 0.01454(12) 0.01448(11) -0.00215(9) 0.00406(9) -0.00086(9)
O11 0.0150(4) 0.0293(5) 0.0199(4) -0.0099(4) 0.0036(3) -0.0044(3)
O12 0.0209(4) 0.0169(4) 0.0207(4) 0.0016(3) 0.0081(3) -0.0026(3)
O13 0.0146(4) 0.0176(4) 0.0177(4) 0.0003(3) 0.0050(3) 0.0042(3)
C11 0.0119(4) 0.0124(5) 0.0165(5) 0.0001(4) 0.0029(4) 0.0004(4)
C12 0.0151(5) 0.0142(5) 0.0186(5) -0.0017(4) 0.0024(4) 0.0012(4)
C13 0.0153(5) 0.0162(5) 0.0243(6) -0.0027(4) -0.0001(4) -0.0013(4)
C14 0.0133(5) 0.0159(5) 0.0285(6) 0.0030(4) 0.0038(4) -0.0001(4)
C15 0.0151(5) 0.0198(5) 0.0229(6) 0.0013(4) 0.0077(4) 0.0015(4)
C16 0.0142(5) 0.0152(5) 0.0174(5) 0.0002(4) 0.0039(4) 0.0016(4)
C17 0.0185(5) 0.0270(6) 0.0194(6) -0.0086(5) 0.0026(4) 0.0003(5)
C18 0.0149(5) 0.0274(7) 0.0398(8) 0.0032(6) 0.0051(5) -0.0045(5)
C19 0.0168(5) 0.0301(7) 0.0176(5) -0.0057(5) 0.0050(4) 0.0020(5)
S21 0.01443(12) 0.01037(11) 0.01998(13) 0.00083(9) 0.00033(9) -0.00010(9)
O21 0.0216(4) 0.0187(4) 0.0236(4) -0.0004(3) -0.0049(3) 0.0029(3)
O22 0.0170(4) 0.0139(4) 0.0233(4) 0.0004(3) 0.0048(3) 0.0022(3)
O23 0.0211(4) 0.0119(4) 0.0371(5) 0.0041(4) 0.0003(4) -0.0031(3)
C21 0.0156(5) 0.0121(5) 0.0178(5) -0.0003(4) 0.0023(4) 0.0005(4)
C22 0.0175(5) 0.0132(5) 0.0169(5) -0.0004(4) 0.0030(4) 0.0011(4)
C23 0.0167(5) 0.0181(5) 0.0210(5) -0.0016(4) 0.0017(4) 0.0000(4)
C24 0.0183(5) 0.0164(5) 0.0274(6) -0.0026(4) 0.0076(5) -0.0003(4)
C25 0.0245(6) 0.0228(6) 0.0218(6) -0.0033(5) 0.0096(5) -0.0007(5)
C26 0.0235(6) 0.0201(6) 0.0175(5) -0.0030(4) 0.0043(4) -0.0008(4)
C27 0.0192(5) 0.0235(6) 0.0166(5) 0.0004(4) 0.0034(4) 0.0012(5)
C28 0.0189(6) 0.0254(7) 0.0376(8) -0.0046(6) 0.0110(5) -0.0022(5)
C29 0.0340(8) 0.0535(10) 0.0193(6) -0.0112(7) 0.0035(6) -0.0056(7)
O31 0.0255(5) 0.0194(4) 0.0258(5) -0.0091(4) 0.0114(4) -0.0061(4)
O41 0.0293(5) 0.0236(5) 0.0221(5) 0.0061(4) 0.0042(4) 0.0034(4)
O51 0.0215(4) 0.0142(4) 0.0172(4) 0.0015(3) 0.0069(3) 0.0037(3)
O61 0.0567(8) 0.0486(8) 0.0288(6) -0.0134(5) 0.0154(6) -0.0372(7)

loop_
_geom_bond_atom_site_label_1
_geom_bond_atom_site_label_2
_geom_bond_distance
_geom_bond_site_symmetry_2
_geom_bond_publ_flag
Rh1 O1 2.0095(8) . ?
Rh1 O1 2.0100(8) 3_566 ?
Rh1 O5 2.0223(8) . ?
Rh1 O2 2.0255(8) . ?
Rh1 O3 2.0400(8) . ?
Rh1 O4 2.0423(8) . ?
O1 Rh1 2.0100(8) 3_566 ?
O1 H1A 0.794(19) . ?
O2 H2A 0.79(2) . ?
O2 H2B 0.81(2) . ?
O3 H3A 0.81(2) . ?
O3 H3B 0.78(2) . ?
O4 H4A 0.81(2) . ?
O4 H4B 0.80(2) . ?
O5 H5A 0.75(2) . ?
O5 H5B 0.86(2) . ?
S11 O11 1.4487(9) . ?
S11 O12 1.4643(9) . ?
S11 O13 1.4730(9) . ?
S11 C11 1.7826(11) . ?
C11 C16 1.4082(15) . ?
C11 C12 1.4135(16) . ?
C12 C13 1.3948(16) . ?
C12 C17 1.5116(17) . ?
C13 C14 1.3937(18) . ?
C13 H13 0.917(18) . ?
C14 C15 1.3859(18) . ?
C14 C18 1.5053(18) . ?
C15 C16 1.3992(16) . ?
C15 H15 0.947(18) . ?
C16 C19 1.5117(17) . ?
C17 H17A 0.934(19) . ?
C17 H17B 0.961(19) . ?
C17 H17C 0.997(19) . ?
C18 H18A 0.93(3) . ?
C18 H18B 0.90(2) . ?
C18 H18C 1.01(2) . ?
C19 H19A 0.952(19) . ?
C19 H19B 0.989(19) . ?
C19 H19C 0.94(2) . ?
S21 O23 1.4519(9) . ?
S21 O21 1.4640(9) . ?
S21 O22 1.4678(9) . ?
S21 C21 1.7832(12) . ?
C21 C26 1.4119(16) . ?
C21 C22 1.4121(16) . ?
C22 C23 1.3944(16) . ?
C22 C27 1.5135(17) . ?
C23 C24 1.3910(17) . ?
C23 H23 0.956(18) . ?
C24 C25 1.3886(19) . ?
C24 C28 1.5079(18) . ?
C25 C26 1.3937(18) . ?
C25 H25 0.969(19) . ?
C26 C29 1.5132(19) . ?
C27 H27A 0.983(18) . ?
C27 H27B 0.984(17) . ?
C27 H27C 0.941(18) . ?
C28 H28A 0.97(2) . ?
C28 H28B 0.95(2) . ?
C28 H28C 0.97(2) . ?
C29 H29A 0.96(2) . ?
C29 H29B 0.97(3) . ?
C29 H29C 0.94(3) . ?
O31 H31 0.82(2) . ?
O31 H32 0.81(2) . ?
O41 H41 0.80(3) . ?
O41 H42 0.61(4) . ?
O51 H51 0.76(2) . ?
O51 H52 0.77(2) . ?
O61 H61 0.73(3) . ?
O61 H62 0.67(4) . ?
